data_2008529
loop_
_publ_author_name
'Connick, William B.'
'Di Bilio, Angel J.'
'Schaefer, William P.'
'Gray, Harry B.'

_publ_section_title
;
 The red form of [Re(phen)(CO)~3~(H~2~O)]CF~3~SO~3~^.^H~2~O
;
_journal_issue 6
_journal_name_full 'Acta Crystallographica Section C'
_journal_page_first 913
_journal_page_last 916
_journal_paper_doi 10.1107/S0108270199001432
_journal_volume 55
_journal_year 1999
_chemical_formula_iupac '[Re (C12 H8 N2) (C O)3 (H2 O)] C F3 S O3, H2 O'
_chemical_formula_moiety 'C15 H10 N2 O4 Re1 1+, C F3 S O3 1-, H2 O1'
_chemical_formula_sum 'C16 H12 F3 N2 O8 Re S'
_chemical_formula_weight 635.54
_chemical_name_systematic
;
 ?
;
_space_group_IT_number 2
_symmetry_cell_setting triclinic
_symmetry_space_group_name_Hall '-P 1'
_symmetry_space_group_name_H-M 'P -1'
_atom_type_scat_source 'International Tables Vol C Table 4.2.6.8 and Vol IV Table 2.2B'
_audit_creation_method CRYM
_cell_angle_alpha 65.05(2)
_cell_angle_beta 73.30(3)
_cell_angle_gamma 64.590(10)
_cell_formula_units_Z 4
_cell_length_a 12.922(2)
_cell_length_b 13.914(2)
_cell_length_c 14.263(6)
_cell_measurement_reflns_used 25
_cell_measurement_temperature 295
_cell_measurement_theta_max 11
_cell_measurement_theta_min 10
_cell_volume 2082.4(10)
_computing_cell_refinement 'CAD-4 Software'
_computing_data_collection 'CAD-4 Software (Enraf-Nonius, 1989)'
_computing_data_reduction 'CRYM (Duchamp, 1964)'
_computing_molecular_graphics 'ORTEPII (Johnson, 1976)'
_computing_publication_material CRYM
_computing_structure_refinement CRYM
_computing_structure_solution CRYM
_diffrn_ambient_temperature 295
_diffrn_measurement_device 'Enraf-Nonius CAD-4'
_diffrn_measurement_method \w
_diffrn_radiation_monochromator Graphite
_diffrn_radiation_source 'Normal focus sealed tube'
_diffrn_radiation_type MoK\a
_diffrn_radiation_wavelength 0.7107
_diffrn_reflns_av_R_equivalents 0.034
_diffrn_reflns_limit_h_max 15
_diffrn_reflns_limit_h_min -13
_diffrn_reflns_limit_k_max 15
_diffrn_reflns_limit_k_min -13
_diffrn_reflns_limit_l_max 16
_diffrn_reflns_limit_l_min -15
_diffrn_reflns_number 14739
_diffrn_reflns_theta_max 25
_diffrn_reflns_theta_min 1.0
_diffrn_standards_decay_% 1.2
_diffrn_standards_interval_time 150
_diffrn_standards_number 3
_exptl_absorpt_coefficient_mu 6.01
_exptl_absorpt_correction_T_max 0.267
_exptl_absorpt_correction_T_min 0.172
_exptl_absorpt_correction_type '\y scan'
_exptl_absorpt_process_details '(North et al., 1968)'
_exptl_crystal_colour Red--orange
_exptl_crystal_density_diffrn 2.027
_exptl_crystal_density_method 'not measured'
_exptl_crystal_description Irregular
_exptl_crystal_F_000 1216
_exptl_crystal_size_max 0.41
_exptl_crystal_size_mid 0.26
_exptl_crystal_size_min 0.22
_refine_diff_density_max 2.06
_refine_diff_density_min -1.86
_refine_ls_extinction_coef 1.4E-7(14)
_refine_ls_extinction_method '(Larson, 1967)'
_refine_ls_goodness_of_fit_all 1.66
_refine_ls_goodness_of_fit_obs 1.66
_refine_ls_hydrogen_treatment noref
_refine_ls_matrix_type full
_refine_ls_number_parameters 560
_refine_ls_number_reflns 7218
_refine_ls_number_restraints 0
_refine_ls_R_factor_all 0.058
_refine_ls_R_factor_obs .058
_refine_ls_shift/esd_max 0.04
_refine_ls_structure_factor_coef Fsqd
_refine_ls_weighting_details 'w = 1/[\s^2^(Fo^2^)]'
_refine_ls_weighting_scheme calc
_refine_ls_wR_factor_all 0.075
_refine_ls_wR_factor_obs .075
_reflns_number_observed 5421
_reflns_number_total 7218
_reflns_threshold_expression I>2\s(I)
_cod_data_source_file bk1449.cif
_cod_data_source_block adb5
_cod_depositor_comments
;
The following automatic conversions were performed:
'_symmetry_cell_setting' value 'Triclinic' changed to 'triclinic'
according to '/home/saulius/struct/CIF-dictionaries/cif_core.dic'
dictionary named 'cif_core.dic' version 2.4.1 from 2010-06-29.

Automatic conversion script
Id: cif_fix_enum 1527 2010-12-29 10:47:43Z saulius 

The following automatic conversions were performed:

'_refine_ls_weighting_scheme' value 'calc w = 1/[\s^2^(Fo^2^)]' was
changed to 'calc'. New tag '_refine_ls_weighting_details' was
created. The value of the new tag was set to 'w = 1/[\s^2^(Fo^2^)]'.

Automatic conversion script
Id: cif_fix_values 3143 2015-03-26 13:38:13Z robertas 
;
_cod_original_cell_volume 2082.4(11)
_cod_original_formula_sum 'C16 H12 F3 N2 O8 Re1 S1'
_cod_database_code 2008529

loop_
_symmetry_equiv_pos_as_xyz
x,y,z
-x,-y,-z

loop_
_atom_site_aniso_label
_atom_site_aniso_U_11
_atom_site_aniso_U_22
_atom_site_aniso_U_33
_atom_site_aniso_U_12
_atom_site_aniso_U_13
_atom_site_aniso_U_23
Re1 .0535(2) .0376(2) .0566(3) -.0152(2) -.0187(2) -.0125(2)
C1 .064(6) .041(5) .074(7) -.013(4) -.025(5) -.010(5)
O1 .112(6) .089(5) .075(5) -.041(4) -.037(4) -.019(4)
C2 .086(7) .055(6) .084(7) -.022(5) -.023(6) -.022(5)
O2 .157(7) .074(5) .140(7) -.077(5) -.032(6) -.004(5)
C3 .076(7) .063(6) .091(8) -.014(5) -.038(6) -.034(6)
O3 .086(5) .078(5) .169(8) .014(4) -.059(5) -.066(5)
N1 .039(4) .053(4) .046(4) -.014(3) -.002(3) -.020(3)
C7 .045(5) .070(6) .067(6) -.020(4) .000(4) -.032(5)
C8 .060(6) .090(7) .072(7) -.041(6) -.001(5) -.019(6)
C9 .095(8) .080(7) .044(6) -.060(6) -.003(5) -.005(5)
C10 .068(6) .054(5) .042(5) -.030(5) -.007(4) -.013(4)
C11 .056(5) .045(4) .034(5) -.020(4) -.014(4) -.013(4)
C12 .044(5) .051(5) .034(5) -.014(4) -.006(4) -.022(4)
C13 .058(5) .048(5) .045(5) -.005(4) -.020(4) -.021(4)
C14 .047(5) .084(7) .076(7) -.010(5) -.013(5) -.041(6)
C15 .039(5) .095(7) .075(7) -.016(5) -.006(5) -.039(6)
C16 .058(6) .084(6) .046(6) -.041(5) .006(5) -.023(5)
N2 .054(4) .051(4) .039(4) -.023(3) -.006(3) -.017(3)
C17 .100(7) .038(5) .061(6) -.025(5) -.024(6) -.011(4)
C18 .075(7) .047(5) .064(6) -.007(5) -.021(5) -.018(5)
O7 .066(4) .056(3) .059(4) -.021(3) -.014(3) -.022(3)
Re2 .0397(2) .0501(2) .0611(3) -.0150(2) -.0045(2) -.0236(2)
C4 .056(6) .060(6) .072(7) -.013(4) -.004(5) -.029(5)
O4 .084(5) .090(5) .083(5) -.023(4) -.007(4) -.046(4)
C5 .054(6) .090(7) .074(7) -.038(5) .012(5) -.030(6)
O5 .068(5) .155(7) .108(6) -.060(5) .019(4) -.057(5)
C6 .052(6) .069(6) .086(7) -.013(5) -.007(5) -.033(6)
O6 .080(5) .057(4) .151(7) -.001(4) -.021(5) -.034(5)
N3 .049(4) .040(4) .056(4) -.014(3) -.013(3) -.014(3)
C19 .061(6) .044(5) .083(7) -.014(4) -.018(5) -.015(5)
C20 .057(6) .054(5) .080(7) -.036(5) -.007(5) -.007(5)
C21 .045(5) .072(6) .067(6) -.023(5) -.006(5) -.018(5)
C22 .037(4) .062(5) .047(5) -.012(4) -.006(4) -.021(4)
C23 .052(5) .047(4) .033(5) -.019(4) -.013(4) -.013(4)
C24 .050(5) .042(4) .037(5) -.016(4) -.013(4) -.014(4)
C25 .058(5) .044(5) .042(5) -.013(4) -.016(4) -.015(4)
C26 .079(6) .047(5) .060(6) -.009(5) -.026(5) -.021(5)
C27 .091(7) .050(5) .065(6) -.040(5) -.009(5) -.014(5)
C28 .057(5) .060(6) .072(6) -.029(5) -.002(5) -.026(5)
N4 .051(4) .060(4) .051(4) -.025(3) -.005(3) -.024(4)
C29 .040(5) .061(5) .054(6) -.009(4) -.008(4) -.025(4)
C30 .056(5) .047(5) .069(6) -.002(4) -.024(5) -.030(5)
O8 .049(3) .074(4) .072(4) -.015(3) -.012(3) -.030(3)
S1 .060(2) .077(2) .081(2) -.0304(13) -.0043(14) -.0330(14)
O9 .102(5) .107(5) .085(5) -.043(4) -.039(4) -.031(4)
O10 .070(5) .108(5) .149(7) -.020(4) -.006(5) -.077(5)
O11 .140(7) .125(6) .108(6) -.093(6) .031(5) -.051(5)
C31 .060(6) .088(7) .097(9) -.022(6) -.030(6) -.035(7)
F1 .235(9) .159(6) .138(6) -.160(7) .057(6) -.069(5)
F2 .189(7) .126(5) .143(6) -.060(5) -.069(6) -.056(5)
F3 .092(5) .112(5) .280(10) .002(4) -.046(6) -.110(6)
S2 .075(2) .086(2) .111(3) -.0266(15) -.0340(18) -.0320(18)
O12 .157(7) .079(5) .142(7) .002(5) -.067(6) -.045(5)
O13 .068(5) .340(14) .200(10) -.054(7) -.018(6) -.187(10)
O14 .187(9) .126(7) .136(8) -.078(7) -.026(7) .004(6)
C32 .123(11) .088(9) .132(12) -.052(8) -.024(10) -.035(9)
F4 .102(6) .244(10) .290(12) -.072(6) -.036(7) -.123(9)
F5 .147(7) .098(6) .341(13) -.003(5) -.002(7) -.122(7)
F6 .147(7) .185(9) .137(7) -.057(6) .027(6) -.044(7)

loop_
_atom_site_label
_atom_site_fract_x
_atom_site_fract_y
_atom_site_fract_z
_atom_site_U_iso_or_equiv
_atom_site_thermal_displace_type
_atom_site_calc_flag
_atom_site_refinement_flags
_atom_site_occupancy
_atom_site_disorder_group
_atom_site_type_symbol
Re1 .64996(3) .11885(3) .27384(3) .04830(10) Uani d . 1 . Re
C1 .6819(7) .1074(7) .3996(7) .061(2) Uiso d . 1 . C
O1 .7006(6) .0967(5) .4802(5) .087(2) Uani d . 1 . O
C2 .5854(8) .0031(8) .3553(8) .074(3) Uiso d . 1 . C
O2 .5457(7) -.0660(6) .4053(6) .120(3) Uani d . 1 . O
C3 .7965(8) .0013(8) .2639(7) .069(3) Uiso d . 1 . C
O3 .8854(6) -.0682(6) .2566(6) .109(3) Uani d . 1 . O
N1 .7050(5) .2621(5) .1785(5) .046(2) Uiso d . 1 . N
C7 .8117(7) .2611(7) .1424(7) .060(2) Uiso d . 1 . C
C8 .8377(8) .3578(8) .0813(7) .072(3) Uiso d . 1 . C
C9 .7506(8) .4600(7) .0566(7) .067(3) Uiso d . 1 . C
C10 .6358(7) .4682(7) .0921(6) .053(2) Uiso d . 1 . C
C11 .6180(6) .3648(6) .1549(6) .042(2) Uiso d . 1 . C
C12 .5035(6) .3666(6) .1964(6) .041(2) Uiso d . 1 . C
C13 .4084(7) .4704(6) .1757(6) .051(2) Uiso d . 1 . C
C14 .2972(8) .4671(7) .2190(7) .067(3) Uiso d . 1 . C
C15 .2857(8) .3671(7) .2802(7) .066(2) Uiso d . 1 . C
C16 .3826(7) .2684(7) .2991(7) .061(2) Uiso d . 1 . C
N2 .4901(5) .2657(5) .2599(5) .046(2) Uiso d . 1 . N
C17 .5372(8) .5709(7) .0726(7) .063(2) Uiso d . 1 . C
C18 .4316(7) .5720(7) .1111(7) .063(2) Uiso d . 1 . C
O7 .6119(4) .1423(4) .1222(4) .0580(10) Uani d . 1 . O
Re2 .85769(3) .25774(3) .56999(3) .04950(10) Uani d . 1 . Re
C4 .8517(7) .2614(7) .4392(8) .064(3) Uani d . 1 . C
O4 .8502(6) .2648(5) .3553(5) .084(2) Uani d . 1 . O
C5 1.0047(8) .2730(8) .5150(7) .072(3) Uani d . 1 . C
O5 1.0947(6) .2803(7) .4809(6) .106(2) Uani d . 1 . O
C6 .9356(7) .0975(8) .6088(7) .070(3) Uani d . 1 . C
O6 .9844(6) .0008(5) .6296(6) .104(3) Uani d . 1 . O
N3 .6848(5) .2591(5) .6398(5) .048(2) Uani d . 1 . N
C19 .6485(7) .1710(6) .6914(7) .065(3) Uani d . 1 . C
C20 .5366(7) .1798(7) .7410(7) .064(2) Uani d . 1 . C
C21 .4571(7) .2833(7) .7355(7) .063(2) Uani d . 1 . C
C22 .4872(6) .3804(6) .6812(6) .049(2) Uani d . 1 . C
C23 .6016(6) .3641(6) .6367(5) .042(2) Uani d . 1 . C
C24 .6402(6) .4582(6) .5806(5) .041(2) Uani d . 1 . C
C25 .5606(7) .5683(6) .5676(6) .048(2) Uani d . 1 . C
C26 .6007(8) .6573(7) .5098(7) .062(2) Uani d . 1 . C
C27 .7132(9) .6357(7) .4712(7) .065(3) Uani d . 1 . C
C28 .7870(7) .5261(7) .4874(7) .060(2) Uani d . 1 . C
N4 .7537(5) .4366(5) .5400(5) .051(2) Uani d . 1 . N
C29 .4095(6) .4929(7) .6680(6) .053(2) Uani d . 1 . C
C30 .4437(7) .5821(6) .6141(7) .056(2) Uani d . 1 . C
O8 .8512(4) .2674(4) .7224(4) .065(2) Uani d . 1 . O
S1 .0660(2) .3110(2) .7950(2) .0692(7) Uani d . 1 . S
O9 .0132(6) .3587(5) .7021(5) .090(2) Uani d . 1 . O
O10 .1867(5) .2480(6) .7821(6) .104(2) Uani d . 1 . O
O11 .0019(7) .2569(6) .8879(6) .115(2) Uani d . 1 . O
C31 .0577(9) .4334(9) .8135(9) .078(3) Uani d . 1 . C
F1 .1167(7) .4894(6) .7395(6) .156(3) Uani d . 1 . F
F2 .0925(7) .4091(6) .9011(6) .136(2) Uani d . 1 . F
F3 -.0477(6) .5002(6) .8252(7) .154(3) Uani d . 1 . F
S2 .3265(2) .1556(3) .0901(3) .0866(8) Uani d . 1 . S
O12 .3433(7) .0507(6) .0837(6) .128(3) Uani d . 1 . O
O13 .3997(6) .1479(10) .1489(8) .175(4) Uani d . 1 . O
O14 .3166(8) .2418(7) -.0099(7) .158(4) Uani d . 1 . O
C32 .1918(12) .1933(11) .1621(12) .108(4) Uani d . 1 . C
F4 .1143(6) .1805(8) .1302(8) .194(4) Uani d . 1 . F
F5 .1514(7) .2947(6) .1634(8) .201(4) Uani d . 1 . F
F6 .1907(7) .1298(8) .2626(7) .172(4) Uani d . 1 . F
Ow1a .2479(9) .0215(10) .9544(10) .071 Uiso d . .6 . O
Ow1b .288(3) .029(3) .943(3) .073 Uiso d . .2 . O
Ow1c .300(3) .058(3) .897(3) .078 Uiso d . .2 . O
Ow2a .849(3) .074(3) .877(2) .153 Uiso d . .33 . O
Ow2b .909(3) .075(3) .914(3) .172 Uiso d . .33 . O
Ow2c .8395(19) .1495(18) .9162(17) .102 Uiso d . .33 . O
H7 .874 .190 .158 .068 Uiso calc . 1 . H
H8 .916 .353 .058 .068 Uiso calc . 1 . H
H9 .769 .526 .014 .068 Uiso calc . 1 . H
H14 .231 .534 .205 .068 Uiso calc . 1 . H
H15 .211 .363 .311 .068 Uiso calc . 1 . H
H16 .371 .200 .343 .068 Uiso calc . 1 . H
H17 .549 .640 .030 .068 Uiso calc . 1 . H
H18 .369 .642 .095 .068 Uiso calc . 1 . H
H19 .702 .098 .694 .068 Uiso calc . 1 . H
H20 .516 .114 .777 .068 Uiso calc . 1 . H
H21 .381 .291 .770 .068 Uiso calc . 1 . H
H26 .550 .733 .498 .068 Uiso calc . 1 . H
H27 .741 .696 .432 .068 Uiso calc . 1 . H
H28 .865 .514 .459 .068 Uiso calc . 1 . H
H29 .331 .506 .698 .068 Uiso calc . 1 . H
H30 .389 .656 .607 .068 Uiso calc . 1 . H

loop_
_geom_angle_atom_site_label_1
_geom_angle_atom_site_label_2
_geom_angle_atom_site_label_3
_geom_angle
_geom_angle_publ_flag
N1 Re1 N2 75.9(2) yes
N1 Re1 O7 82.1(2) yes
N2 Re1 O7 80.3(2) yes
C2 Re1 N1 173.9(4) no
C2 Re1 N2 98.2(4) yes
C2 Re1 O7 95.7(3) yes
C2 Re1 C3 88.4(4) yes
C2 Re1 C1 87.1(4) yes
C3 Re1 N1 97.3(4) yes
C3 Re1 N2 171.1(4) no
C3 Re1 O7 93.1(4) yes
C3 Re1 C1 88.5(4) yes
C1 Re1 N1 95.0(3) yes
C1 Re1 N2 97.9(3) yes
C1 Re1 O7 176.9(3) no
Re1 C1 O1 177.7(8) no
Re1 C2 O2 179.5(9) no
Re1 C3 O3 179.6(9) no
Re1 N1 C11 114.7(5) no
Re1 N2 C12 114.4(5) no
N3 Re2 N4 75.8(3) yes
N3 Re2 O8 79.4(2) yes
N4 Re2 O8 80.7(2) yes
C5 Re2 N3 172.2(4) no
C5 Re2 N4 98.0(4) yes
C5 Re2 O8 95.2(3) yes
C5 Re2 C6 87.8(4) yes
C5 Re2 C4 87.2(4) yes
C6 Re2 N3 98.3(4) yes
C6 Re2 N4 173.6(4) no
C6 Re2 O8 96.0(3) yes
C6 Re2 C4 88.6(4) yes
C4 Re2 N3 97.8(4) yes
C4 Re2 N4 94.5(4) yes
C4 Re2 O8 174.9(3) no
Re2 C4 O4 178.2(9) no
Re2 C5 O5 178.6(9) no
Re2 C6 O6 178.2(9) no
Re2 N3 C23 115.9(5) no
Re2 N4 C24 114.7(5) no
C31 S1 O9 102.8(5) no
C31 S1 O10 104.5(5) no
C31 S1 O11 104.6(5) no
S1 C31 F1 113.2(9) no
S1 C31 F2 112.8(8) no
S1 C31 F3 111.7(9) no
C32 S2 O12 105.2(7) no
C32 S2 O13 103.2(7) no
C32 S2 O14 105.5(7) no
S2 C32 F4 112.0(10) no
S2 C32 F5 115.0(10) no
S2 C32 F6 113.0(10) no
C11 N1 C7 117.5(7) no
C8 C7 N1 124.0(9) no
H7 C7 N1 118.9 no
H7 C7 C8 117.1 no
C9 C8 C7 119.0(10) no
H8 C8 C7 121.9 no
H8 C8 C9 119.4 no
C10 C9 C8 120.4(9) no
H9 C9 C8 119.1 no
H9 C9 C10 120.6 no
C11 C10 C9 115.8(8) no
C17 C10 C9 124.7(9) no
C17 C10 C11 119.4(8) no
C10 C11 N1 123.6(7) no
C12 C11 N1 117.8(7) no
C12 C11 C10 118.6(7) no
C13 C12 C11 120.8(7) no
N2 C12 C11 117.0(7) no
N2 C12 C13 122.2(7) no
C14 C13 C12 118.7(8) no
C18 C13 C12 118.6(8) no
C18 C13 C14 122.7(8) no
C15 C14 C13 118.5(9) no
H14 C14 C13 122.3 no
H14 C14 C15 119.1 no
C16 C15 C14 119.7(9) no
H15 C15 C14 120.3 no
H15 C15 C16 120.0 no
N2 C16 C15 124.0(9) no
H16 C16 C15 117.7 no
H16 C16 N2 118.3 no
C16 N2 C12 116.8(7) no
C18 C17 C10 121.4(9) no
H17 C17 C10 119.8 no
H17 C17 C18 118.8 no
C17 C18 C13 121.2(9) no
H18 C18 C13 121.0 no
H18 C18 C17 117.8 no
C23 N3 C19 115.2(7) no
C20 C19 N3 124.5(8) no
H19 C19 N3 117.9 no
H19 C19 C20 117.6 no
C21 C20 C19 118.9(9) no
H20 C20 C19 120.8 no
H20 C20 C21 120.3 no
C22 C21 C20 120.4(9) no
H21 C21 C20 120.2 no
H21 C21 C22 119.4 no
C23 C22 C21 117.2(8) no
C29 C22 C21 124.8(8) no
C29 C22 C23 118.1(8) no
C22 C23 N3 123.8(7) no
C24 C23 N3 115.2(7) no
C24 C23 C22 121.0(7) no
C25 C24 C23 119.3(7) no
N4 C24 C23 118.3(7) no
N4 C24 C25 122.4(7) no
C26 C25 C24 117.5(8) no
C30 C25 C24 118.3(8) no
C30 C25 C26 124.2(8) no
C27 C26 C25 119.9(9) no
H26 C26 C25 120.7 no
H26 C26 C27 119.5 no
C28 C27 C26 119.8(9) no
H27 C27 C26 120.1 no
H27 C27 C28 120.1 no
N4 C28 C27 123.5(9) no
H28 C28 C27 117.8 no
H28 C28 N4 118.7 no
C28 N4 C24 116.9(7) no
C30 C29 C22 121.7(8) no
H29 C29 C22 119.6 no
H29 C29 C30 118.7 no
C29 C30 C25 121.6(8) no
H30 C30 C25 119.4 no
H30 C30 C29 119.0 no
O10 S1 O9 113.7(5) no
O11 S1 O9 114.7(5) no
O11 S1 O10 114.8(5) no
F2 C31 F1 107.0(10) no
F3 C31 F1 109.0(10) no
F3 C31 F2 102.0(10) no
O13 S2 O12 114.2(6) no
O14 S2 O12 110.6(6) no
O14 S2 O13 116.8(7) no
F5 C32 F4 108.0(10) no
F6 C32 F4 105.0(10) no
F6 C32 F5 103.0(10) no
Ow1c Ow1a Ow1b 33.(5) no
Ow1c Ow1b Ow1a 119.(8) no
Ow1b Ow1c Ow1a 28.(5) no
Ow2c Ow2a Ow2b 50.(3) no
Ow2c Ow2b Ow2a 79.(3) no
Ow2b Ow2c Ow2a 51.(3) no

loop_
_geom_bond_atom_site_label_1
_geom_bond_atom_site_label_2
_geom_bond_site_symmetry_2
_geom_bond_distance
_geom_bond_publ_flag
Re1 N1 . 2.171(7) yes
Re1 N2 . 2.183(7) yes
Re1 O7 . 2.214(6) yes
Re1 C1 . 1.887(10) yes
Re1 C2 . 1.911(10) yes
Re1 C3 . 1.910(11) yes
Re2 N3 . 2.164(7) yes
Re2 N4 . 2.178(7) yes
Re2 O8 . 2.210(6) yes
Re2 C4 . 1.868(10) yes
Re2 C5 . 1.902(10) yes
Re2 C6 . 1.909(10) yes
S1 C31 . 1.790(10) no
S2 C32 . 1.73(2) no
C1 O1 . 1.178(12) no
C2 O2 . 1.149(14) no
C3 O3 . 1.152(13) no
N1 C7 . 1.310(10) no
N1 C11 . 1.359(10) no
C7 C8 . 1.380(10) no
C7 H7 . .95 no
C8 C9 . 1.37(2) no
C8 H8 . .94 no
C9 C10 . 1.400(10) no
C9 H9 . .95 no
C10 C11 . 1.410(10) no
C10 C17 . 1.430(10) no
C11 C12 . 1.423(11) no
C12 C13 . 1.408(12) no
C12 N2 . 1.367(10) no
C13 C14 . 1.400(10) no
C13 C18 . 1.430(10) no
C14 C15 . 1.36(2) no
C14 H14 . .94 no
C15 C16 . 1.390(10) no
C15 H15 . .94 no
C16 N2 . 1.330(10) no
C16 H16 . .94 no
C17 C18 . 1.340(10) no
C17 H17 . .94 no
C18 H18 . .94 no
C4 O4 . 1.182(12) no
C5 O5 . 1.154(13) no
C6 O6 . 1.157(13) no
N3 C19 . 1.340(10) no
N3 C23 . 1.385(10) no
C19 C20 . 1.390(10) no
C19 H19 . .95 no
C20 C21 . 1.350(10) no
C20 H20 . .95 no
C21 C22 . 1.400(10) no
C21 H21 . .95 no
C22 C23 . 1.390(10) no
C22 C29 . 1.420(10) no
C23 C24 . 1.431(11) no
C24 C25 . 1.400(12) no
C24 N4 . 1.363(10) no
C25 C26 . 1.390(10) no
C25 C30 . 1.430(10) no
C26 C27 . 1.350(10) no
C26 H26 . .95 no
C27 C28 . 1.370(10) no
C27 H27 . .95 no
C28 N4 . 1.330(10) no
C28 H28 . .95 no
C29 C30 . 1.340(10) no
C29 H29 . .95 no
C30 H30 . .94 no
S1 O9 . 1.432(8) no
S1 O10 . 1.426(8) no
S1 O11 . 1.439(9) no
C31 F1 . 1.29(2) no
C31 F2 . 1.310(10) no
C31 F3 . 1.29(2) no
S2 O12 . 1.418(9) no
S2 O13 . 1.380(10) no
S2 O14 . 1.420(10) no
C32 F4 . 1.31(2) no
C32 F5 . 1.28(2) no
C32 F6 . 1.33(2) no
Ow1a Ow1b . .54(5) no
Ow1a Ow1c . 1.00(4) no
Ow1b Ow1c . .61(6) no
Ow2a Ow2b . 1.05(5) no
Ow2a Ow2c . 1.34(4) no
Ow2b Ow2c . 1.05(5) no

loop_
_geom_contact_atom_site_label_1
_geom_contact_atom_site_label_2
_geom_contact_distance
_geom_contact_site_symmetry_1
_geom_contact_site_symmetry_2
_geom_contact_publ_flag
C10 C18 3.561(13) 1_555 2_665 yes
C13 C17 3.645(13) 1_555 2_665 yes
C21 C26 3.466(13) 1_555 2_666 yes
C22 C25 3.497(12) 1_555 2_666 yes
C22 C26 3.534(13) 1_555 2_666 yes
C23 C25 3.644(12) 1_555 2_666 yes
C23 C30 3.504(12) 1_555 2_666 yes
C24 C29 3.514(12) 1_555 2_666 yes
C24 C30 3.574(12) 1_555 2_666 yes
C10 C29 3.531(12) 1_555 2_666 yes
C11 C30 3.476(12) 1_555 2_666 yes
C12 C25 3.626(12) 1_555 2_666 yes
C12 C30 3.373(12) 1_555 2_666 yes
C13 C25 3.583(12) 1_555 2_666 yes
C15 C26 3.537(14) 1_555 2_666 yes
C15 C27 3.535(14) 1_555 2_666 yes
C16 C26 3.384(14) 1_555 2_666 yes
N2 C26 3.603(12) 1_555 2_666 yes
C17 C29 3.624(13) 1_555 2_666 yes
